data_7128990
loop_
_publ_author_name
'Singh, Hardeep'
'MacKay, Alyson'
'Sheibany, Nooshin'
'Chen, Fei'
'Mosser, Ma\"elle'
'Rouet, Pierre-\'Etienne'
'Rousseau, Fr\'ed\'eric'
'Askari, Mohammad S.'
'Ottenwaelder, Xavier'

_publ_section_title
;
 Intramolecular H-bond stabilization of a primary hydroxylamine in
 salen-type metal complexes.
;
_journal_issue 80
_journal_name_full 'Chemical communications (Cambridge, England)'
_journal_page_first 10403
_journal_page_last 10406
_journal_paper_doi 10.1039/d1cc03077a
_journal_volume 57
_journal_year 2021
_chemical_formula_moiety 'C15 H15 N3 Ni O4 S'
_chemical_formula_sum 'C15 H15 N3 Ni O4 S'
_chemical_formula_weight 392.07
_space_group_crystal_system orthorhombic
_space_group_IT_number 60
_space_group_name_Hall '-P 2n 2ab'
_space_group_name_H-M_alt 'P b c n'
_atom_sites_solution_hydrogens geom
_audit_creation_method SHELXL-2017/1
_audit_update_record
;
2021-06-07 deposited with the CCDC.	2021-08-02 downloaded from the CCDC.
;
_cell_angle_alpha 90
_cell_angle_beta 90
_cell_angle_gamma 90
_cell_formula_units_Z 8
_cell_length_a 14.9422(17)
_cell_length_b 14.9487(17)
_cell_length_c 13.7186(16)
_cell_measurement_reflns_used 9944
_cell_measurement_temperature 293(2)
_cell_measurement_theta_max 26.99
_cell_measurement_theta_min 2.43
_cell_volume 3064.3(6)
_computing_cell_refinement 'Bruker SAINT'
_computing_data_collection 'Bruker APEX2'
_computing_data_reduction 'Bruker SAINT'
_computing_molecular_graphics 'Bruker SHELXTL'
_computing_publication_material 'Bruker SHELXTL'
_computing_structure_refinement 'SHELXL-2017/1 (Sheldrick, 2017)'
_computing_structure_solution 'SHELXS-97 (Sheldrick 2008)'
_diffrn_ambient_temperature 293(2)
_diffrn_measured_fraction_theta_full 1.000
_diffrn_measured_fraction_theta_max 0.999
_diffrn_measurement_device_type 'Bruker APEX-II CCD'
_diffrn_measurement_method '\f and \w scans'
_diffrn_radiation_type MoK\a
_diffrn_radiation_wavelength 0.71073
_diffrn_reflns_av_R_equivalents 0.0710
_diffrn_reflns_av_unetI/netI 0.0361
_diffrn_reflns_Laue_measured_fraction_full 1.000
_diffrn_reflns_Laue_measured_fraction_max 0.999
_diffrn_reflns_limit_h_max 19
_diffrn_reflns_limit_h_min -19
_diffrn_reflns_limit_k_max 19
_diffrn_reflns_limit_k_min -19
_diffrn_reflns_limit_l_max 17
_diffrn_reflns_limit_l_min -17
_diffrn_reflns_number 36308
_diffrn_reflns_point_group_measured_fraction_full 1.000
_diffrn_reflns_point_group_measured_fraction_max 0.999
_diffrn_reflns_theta_full 25.242
_diffrn_reflns_theta_max 27.389
_diffrn_reflns_theta_min 1.362
_exptl_absorpt_coefficient_mu 1.429
_exptl_absorpt_correction_T_max 0.7456
_exptl_absorpt_correction_T_min 0.6474
_exptl_absorpt_correction_type multi-scan
_exptl_absorpt_process_details 'SADABS-2016/2 - Bruker AXS'
_exptl_crystal_colour red
_exptl_crystal_density_diffrn 1.700
_exptl_crystal_description rhomb
_exptl_crystal_F_000 1616
_exptl_crystal_size_max 0.434
_exptl_crystal_size_mid 0.114
_exptl_crystal_size_min 0.106
_refine_diff_density_max 0.332
_refine_diff_density_min -0.464
_refine_diff_density_rms 0.062
_refine_ls_extinction_method none
_refine_ls_goodness_of_fit_ref 1.050
_refine_ls_hydrogen_treatment constr
_refine_ls_matrix_type full
_refine_ls_number_parameters 310
_refine_ls_number_reflns 3605
_refine_ls_number_restraints 73
_refine_ls_restrained_S_all 1.045
_refine_ls_R_factor_all 0.0323
_refine_ls_R_factor_gt 0.0278
_refine_ls_shift/su_max 0.001
_refine_ls_shift/su_mean 0.000
_refine_ls_structure_factor_coef Fsqd
_refine_ls_weighting_details 'w=1/[\s^2^(Fo^2^)+(0.0374P)^2^] where P=(Fo^2^+2Fc^2^)/3'
_refine_ls_weighting_scheme calc
_refine_ls_wR_factor_gt 0.0651
_refine_ls_wR_factor_ref 0.0665
_reflns_Friedel_coverage 0.000
_reflns_number_gt 3227
_reflns_number_total 3605
_reflns_threshold_expression 'I > 2\s(I)'
_cod_data_source_file d1cc03077a2.cif
_cod_data_source_block Hardeep1b_01m
_cod_depositor_comments 'Adding full bibliography for 7128990--7128999.cif.'
_cod_database_code 7128990
_shelx_shelxl_version_number 2017/1
_shelx_space_group_comment
; 
The symmetry employed for this shelxl refinement is uniquely defined 
by the following loop, which should always be used as a source of 
symmetry information in preference to the above space-group names. 
They are only intended as comments. 
;
_shelx_estimated_absorpt_t_min 0.576
_shelx_estimated_absorpt_t_max 0.863

loop_
_space_group_symop_operation_xyz
'x, y, z'
'-x+1/2, -y+1/2, z+1/2'
'-x, y, -z+1/2'
'x+1/2, -y+1/2, -z'
'-x, -y, -z'
'x-1/2, y-1/2, -z-1/2'
'x, -y, z-1/2'
'-x-1/2, y-1/2, z'

loop_
_atom_site_label
_atom_site_type_symbol
_atom_site_fract_x
_atom_site_fract_y
_atom_site_fract_z
_atom_site_U_iso_or_equiv
_atom_site_adp_type
_atom_site_occupancy
_atom_site_site_symmetry_order
_atom_site_calc_flag
_atom_site_refinement_flags_posn
_atom_site_refinement_flags_adp
_atom_site_refinement_flags_occupancy
_atom_site_disorder_assembly
_atom_site_disorder_group
Ni1 Ni 0.46789(2) 0.33165(2) 0.62836(2) 0.01649(8) Uani 1 1 d . . . . .
O1 O 0.63466(12) 0.24723(13) 0.58728(16) 0.0383(5) Uani 1 1 d . . . . .
H1 H 0.640067 0.301723 0.583879 0.058 Uiso 1 1 calc DR U . . .
O2 O 0.57025(12) 0.39859(11) 0.61508(13) 0.0251(4) Uani 1 1 d D . . . .
N1 N 0.54376(14) 0.22533(14) 0.60772(14) 0.0200(4) Uani 1 1 d . . . . .
H1N H 0.542592 0.189733 0.667691 0.024 Uiso 1 1 calc R U . A 1
N2 N 0.39259(14) 0.42975(15) 0.63850(14) 0.0250(5) Uani 1 1 d . . . . .
N3 N 0.36250(15) 0.26469(15) 0.64747(17) 0.0303(5) Uani 1 1 d . . . . .
S1A S 0.3687(3) 0.1506(3) 0.6430(4) 0.0236(9) Uani 0.468(9) 1 d . . P B 1
O3A O 0.2804(6) 0.1160(6) 0.6176(8) 0.0415(19) Uani 0.468(9) 1 d . . P B 1
O4A O 0.4199(8) 0.1140(12) 0.7263(13) 0.025(2) Uani 0.468(9) 1 d . . P B 1
C1A C 0.5210(7) 0.1702(9) 0.5318(10) 0.0175(19) Uani 0.468(9) 1 d . . P B 1
C2A C 0.5762(6) 0.1545(5) 0.4518(6) 0.0224(16) Uani 0.468(9) 1 d . . P B 1
H2A H 0.631617 0.182538 0.447145 0.027 Uiso 0.468(9) 1 calc R U P B 1
C3A C 0.5478(8) 0.0971(5) 0.3798(6) 0.035(2) Uani 0.468(9) 1 d . . P B 1
H3A H 0.584697 0.086038 0.326513 0.043 Uiso 0.468(9) 1 calc R U P B 1
C4A C 0.4655(9) 0.0556(5) 0.3852(5) 0.0283(18) Uani 0.468(9) 1 d . . P B 1
H4A H 0.447891 0.016900 0.335681 0.034 Uiso 0.468(9) 1 calc R U P B 1
C5A C 0.4075(6) 0.0709(5) 0.4650(6) 0.0248(16) Uani 0.468(9) 1 d . . P B 1
H5A H 0.351677 0.043689 0.469149 0.030 Uiso 0.468(9) 1 calc R U P B 1
C6A C 0.4385(7) 0.1291(8) 0.5372(8) 0.0166(17) Uani 0.468(9) 1 d . . P B 1
S1B S 0.3486(3) 0.1671(3) 0.6459(3) 0.0201(7) Uani 0.532(9) 1 d . . P B 2
O3B O 0.2569(5) 0.1398(5) 0.6369(5) 0.0357(16) Uani 0.532(9) 1 d . . P B 2
O4B O 0.3933(7) 0.1238(10) 0.7268(11) 0.0203(17) Uani 0.532(9) 1 d . . P B 2
C1B C 0.4983(7) 0.1656(8) 0.5312(8) 0.0190(18) Uani 0.532(9) 1 d . . P B 2
C2B C 0.5437(5) 0.1384(6) 0.4477(5) 0.0256(16) Uani 0.532(9) 1 d . . P B 2
H2B H 0.601724 0.158850 0.437171 0.031 Uiso 0.532(9) 1 calc R U P B 2
C3B C 0.5054(7) 0.0825(6) 0.3806(4) 0.0289(17) Uani 0.532(9) 1 d . . P B 2
H3B H 0.537103 0.065327 0.325335 0.035 Uiso 0.532(9) 1 calc R U P B 2
C4B C 0.4184(6) 0.0513(4) 0.3956(5) 0.0279(14) Uani 0.532(9) 1 d . . P B 2
H4B H 0.392720 0.011795 0.351340 0.033 Uiso 0.532(9) 1 calc R U P B 2
C5B C 0.3691(6) 0.0796(5) 0.4781(5) 0.0274(14) Uani 0.532(9) 1 d . . P B 2
H5B H 0.310385 0.060905 0.487347 0.033 Uiso 0.532(9) 1 calc R U P B 2
C6B C 0.4104(6) 0.1362(7) 0.5453(7) 0.0180(16) Uani 0.532(9) 1 d . . P B 2
C7A C 0.2840(4) 0.3040(4) 0.6275(7) 0.029(2) Uani 0.468(9) 1 d . . P B 1
H7C H 0.236867 0.279007 0.667829 0.035 Uiso 0.468(9) 1 calc R U P B 1
H7D H 0.268210 0.295303 0.559589 0.035 Uiso 0.468(9) 1 calc R U P B 1
C7B C 0.2894(3) 0.3250(3) 0.6907(5) 0.0228(14) Uani 0.532(9) 1 d . . P B 2
H7A H 0.230772 0.300016 0.677190 0.027 Uiso 0.532(9) 1 calc R U P B 2
H7B H 0.296599 0.329204 0.760853 0.027 Uiso 0.532(9) 1 calc R U P B 2
C8 C 0.2966(2) 0.4066(2) 0.6502(2) 0.0442(8) Uani 1 1 d . . . . .
H8A H 0.267475 0.450562 0.691346 0.053 Uiso 0.468(9) 1 calc R U P B 2
H8B H 0.267319 0.406942 0.587098 0.053 Uiso 0.468(9) 1 calc R U P B 2
H8C H 0.260582 0.441999 0.605833 0.053 Uiso 0.532(9) 1 calc R U P B 1
H8D H 0.277400 0.419356 0.716280 0.053 Uiso 0.532(9) 1 calc R U P B 1
C9 C 0.4147(2) 0.51242(18) 0.63389(18) 0.0275(6) Uani 1 1 d . . . . .
H9 H 0.369028 0.554626 0.636021 0.033 Uiso 1 1 calc R U . . .
C10 C 0.5051(2) 0.54476(16) 0.62565(17) 0.0263(6) Uani 1 1 d . . . . .
C11 C 0.5194(3) 0.63768(18) 0.62841(18) 0.0441(9) Uani 1 1 d . . . . .
H11 H 0.470067 0.675610 0.630402 0.053 Uiso 1 1 calc R U . . .
C12 C 0.6019(3) 0.6735(2) 0.6283(2) 0.0500(10) Uani 1 1 d . . . . .
H12 H 0.609596 0.735255 0.629345 0.060 Uiso 1 1 calc R U . . .
C13 C 0.6749(3) 0.6171(3) 0.6265(2) 0.0518(11) Uani 1 1 d . . . . .
H13 H 0.732261 0.641200 0.629021 0.062 Uiso 1 1 calc R U . . .
C14 C 0.6643(2) 0.5245(2) 0.62105(19) 0.0394(7) Uani 1 1 d . . . . .
H14 H 0.714256 0.487530 0.618174 0.047 Uiso 1 1 calc R U . . .
C15 C 0.5782(2) 0.48715(17) 0.61990(17) 0.0253(6) Uani 1 1 d . . . . .

loop_
_atom_site_aniso_label
_atom_site_aniso_U_11
_atom_site_aniso_U_22
_atom_site_aniso_U_33
_atom_site_aniso_U_23
_atom_site_aniso_U_13
_atom_site_aniso_U_12
Ni1 0.01194(16) 0.01331(17) 0.02422(14) -0.00367(12) 0.00128(12) -0.00242(13)
O1 0.0257(11) 0.0300(11) 0.0593(13) 0.0198(10) 0.0225(9) 0.0107(9)
O2 0.0142(9) 0.0182(9) 0.0428(11) 0.0058(7) -0.0002(7) -0.0042(8)
N1 0.0227(11) 0.0168(10) 0.0206(10) 0.0046(8) 0.0095(9) 0.0008(9)
N2 0.0196(12) 0.0274(13) 0.0280(11) -0.0036(9) -0.0021(9) 0.0066(9)
N3 0.0195(12) 0.0301(13) 0.0412(13) -0.0058(10) 0.0059(9) -0.0077(10)
S1A 0.0144(17) 0.0113(15) 0.0450(16) 0.0024(10) -0.0007(11) -0.0053(10)
O3A 0.022(4) 0.031(4) 0.071(5) -0.020(3) 0.009(3) -0.017(3)
O4A 0.033(6) 0.017(4) 0.024(3) 0.006(2) 0.006(5) -0.001(4)
C1A 0.026(4) 0.005(3) 0.021(3) 0.004(2) 0.008(3) 0.003(3)
C2A 0.034(4) 0.012(3) 0.021(3) 0.0015(19) 0.011(3) 0.001(3)
C3A 0.057(4) 0.024(3) 0.026(3) -0.005(2) 0.012(3) -0.009(4)
C4A 0.054(5) 0.016(3) 0.014(2) -0.004(2) 0.005(3) -0.007(3)
C5A 0.048(4) 0.011(3) 0.016(3) -0.0007(19) 0.002(3) -0.006(3)
C6A 0.029(4) 0.013(3) 0.008(3) 0.0013(18) 0.004(3) 0.001(3)
S1B 0.0263(19) 0.0183(15) 0.0156(8) 0.0020(8) -0.0004(9) -0.0073(11)
O3B 0.033(4) 0.039(4) 0.035(3) -0.014(2) 0.012(2) -0.023(3)
O4B 0.029(5) 0.020(4) 0.012(2) 0.007(2) 0.000(4) -0.002(3)
C1B 0.029(4) 0.013(3) 0.015(2) 0.004(2) 0.006(3) 0.001(3)
C2B 0.024(3) 0.039(4) 0.014(2) 0.004(2) 0.002(2) 0.010(3)
C3B 0.041(3) 0.035(4) 0.011(2) 0.001(2) 0.001(2) 0.012(3)
C4B 0.043(3) 0.025(3) 0.016(2) -0.0014(18) -0.003(3) 0.010(3)
C5B 0.042(4) 0.018(3) 0.022(3) -0.0053(18) 0.004(2) -0.005(3)
C6B 0.028(4) 0.011(2) 0.015(2) -0.0005(17) 0.007(2) 0.000(3)
C7A 0.012(3) 0.027(3) 0.047(5) 0.005(3) -0.005(3) -0.001(2)
C7B 0.011(2) 0.032(3) 0.026(3) 0.005(2) 0.0023(19) 0.003(2)
C8 0.0198(16) 0.052(2) 0.061(2) -0.0198(16) -0.0010(14) 0.0055(14)
C9 0.0342(16) 0.0220(14) 0.0262(14) -0.0012(11) -0.0022(11) 0.0111(12)
C10 0.0497(18) 0.0149(13) 0.0144(12) 0.0015(9) -0.0084(11) -0.0021(13)
C11 0.092(3) 0.0170(13) 0.0233(13) 0.0036(10) -0.0051(16) -0.0069(15)
C12 0.094(3) 0.0234(15) 0.0331(16) 0.0111(13) -0.0153(17) -0.0217(19)
C13 0.070(3) 0.057(2) 0.0284(16) 0.0147(14) -0.0210(16) -0.051(2)
C14 0.040(2) 0.0394(19) 0.0390(15) 0.0205(13) -0.0158(13) -0.0226(14)
C15 0.0337(15) 0.0227(14) 0.0197(12) 0.0061(10) -0.0131(11) -0.0149(12)

loop_
_atom_type_symbol
_atom_type_description
_atom_type_scat_dispersion_real
_atom_type_scat_dispersion_imag
_atom_type_scat_source
C C 0.0033 0.0016 'International Tables Vol C Tables 4.2.6.8 and 6.1.1.4'
H H 0.0000 0.0000 'International Tables Vol C Tables 4.2.6.8 and 6.1.1.4'
N N 0.0061 0.0033 'International Tables Vol C Tables 4.2.6.8 and 6.1.1.4'
O O 0.0106 0.0060 'International Tables Vol C Tables 4.2.6.8 and 6.1.1.4'
S S 0.1246 0.1234 'International Tables Vol C Tables 4.2.6.8 and 6.1.1.4'
Ni Ni 0.3393 1.1124 'International Tables Vol C Tables 4.2.6.8 and 6.1.1.4'

loop_
_geom_angle_atom_site_label_1
_geom_angle_atom_site_label_2
_geom_angle_atom_site_label_3
_geom_angle
_geom_angle_site_symmetry_1
_geom_angle_site_symmetry_3
_geom_angle_publ_flag
O2 Ni1 N2 94.70(9) . . ?
O2 Ni1 N3 177.57(9) . . ?
N2 Ni1 N3 84.40(11) . . ?
O2 Ni1 N1 86.91(8) . . ?
N2 Ni1 N1 175.58(9) . . ?
N3 Ni1 N1 94.15(10) . . ?
N1 O1 H1 109.5 . . ?
C15 O2 Ni1 127.70(19) . . ?
C1A N1 O1 103.0(5) . . ?
O1 N1 C1B 114.9(4) . . ?
C1A N1 Ni1 116.8(6) . . ?
O1 N1 Ni1 113.01(14) . . ?
C1B N1 Ni1 108.2(5) . . ?
C1A N1 H1N 107.9 . . ?
O1 N1 H1N 107.9 . . ?
Ni1 N1 H1N 107.9 . . ?
C9 N2 C8 118.7(2) . . ?
C9 N2 Ni1 127.1(2) . . ?
C8 N2 Ni1 114.20(19) . . ?
S1B N3 C7B 119.1(3) . . ?
C7A N3 S1A 118.5(4) . . ?
C7A N3 Ni1 118.0(3) . . ?
S1B N3 Ni1 129.9(3) . . ?
C7B N3 Ni1 109.7(2) . . ?
S1A N3 Ni1 118.7(2) . . ?
O3A S1A O4A 121.4(9) . . ?
O3A S1A N3 108.2(4) . . ?
O4A S1A N3 111.7(8) . . ?
O3A S1A C6A 105.4(6) . . ?
O4A S1A C6A 104.8(6) . . ?
N3 S1A C6A 103.6(5) . . ?
N1 C1A C6A 116.6(9) . . ?
N1 C1A C2A 123.6(8) . . ?
C6A C1A C2A 119.8(8) . . ?
C3A C2A C1A 119.2(8) . . ?
C3A C2A H2A 120.4 . . ?
C1A C2A H2A 120.4 . . ?
C2A C3A C4A 121.1(7) . . ?
C2A C3A H3A 119.4 . . ?
C4A C3A H3A 119.4 . . ?
C3A C4A C5A 121.0(7) . . ?
C3A C4A H4A 119.5 . . ?
C5A C4A H4A 119.5 . . ?
C6A C5A C4A 116.5(7) . . ?
C6A C5A H5A 121.7 . . ?
C4A C5A H5A 121.7 . . ?
C1A C6A C5A 122.3(7) . . ?
C1A C6A S1A 118.6(8) . . ?
C5A C6A S1A 119.1(7) . . ?
O3B S1B O4B 112.3(7) . . ?
O3B S1B N3 114.7(4) . . ?
O4B S1B N3 111.6(7) . . ?
O3B S1B C6B 111.4(5) . . ?
O4B S1B C6B 104.3(6) . . ?
N3 S1B C6B 101.6(4) . . ?
C2B C1B C6B 118.7(7) . . ?
C2B C1B N1 121.1(7) . . ?
C6B C1B N1 120.2(7) . . ?
C3B C2B C1B 121.8(7) . . ?
C3B C2B H2B 119.1 . . ?
C1B C2B H2B 119.1 . . ?
C2B C3B C4B 119.6(6) . . ?
C2B C3B H3B 120.2 . . ?
C4B C3B H3B 120.2 . . ?
C3B C4B C5B 120.2(6) . . ?
C3B C4B H4B 119.9 . . ?
C5B C4B H4B 119.9 . . ?
C6B C5B C4B 118.7(6) . . ?
C6B C5B H5B 120.6 . . ?
C4B C5B H5B 120.6 . . ?
C5B C6B C1B 121.0(6) . . ?
C5B C6B S1B 117.1(6) . . ?
C1B C6B S1B 122.0(7) . . ?
N3 C7A C8 106.3(5) . . ?
N3 C7A H7C 110.5 . . ?
C8 C7A H7C 110.5 . . ?
N3 C7A H7D 110.5 . . ?
C8 C7A H7D 110.5 . . ?
H7C C7A H7D 108.7 . . ?
C8 C7B N3 108.4(3) . . ?
C8 C7B H7A 110.0 . . ?
N3 C7B H7A 110.0 . . ?
C8 C7B H7B 110.0 . . ?
N3 C7B H7B 110.0 . . ?
H7A C7B H7B 108.4 . . ?
C7B C8 N2 109.5(3) . . ?
N2 C8 C7A 108.8(3) . . ?
C7B C8 H8A 109.8 . . ?
N2 C8 H8A 109.8 . . ?
C7B C8 H8B 109.8 . . ?
N2 C8 H8B 109.8 . . ?
H8A C8 H8B 108.2 . . ?
N2 C8 H8C 109.9 . . ?
C7A C8 H8C 109.9 . . ?
N2 C8 H8D 109.9 . . ?
C7A C8 H8D 109.9 . . ?
H8C C8 H8D 108.3 . . ?
N2 C9 C10 124.8(3) . . ?
N2 C9 H9 117.6 . . ?
C10 C9 H9 117.6 . . ?
C15 C10 C11 119.6(3) . . ?
C15 C10 C9 122.2(2) . . ?
C11 C10 C9 118.1(3) . . ?
C12 C11 C10 122.2(4) . . ?
C12 C11 H11 118.9 . . ?
C10 C11 H11 118.9 . . ?
C11 C12 C13 118.8(3) . . ?
C11 C12 H12 120.6 . . ?
C13 C12 H12 120.6 . . ?
C12 C13 C14 121.1(3) . . ?
C12 C13 H13 119.4 . . ?
C14 C13 H13 119.4 . . ?
C13 C14 C15 120.0(3) . . ?
C13 C14 H14 120.0 . . ?
C15 C14 H14 120.0 . . ?
O2 C15 C10 123.2(3) . . ?
O2 C15 C14 118.6(3) . . ?
C10 C15 C14 118.2(3) . . ?

loop_
_geom_bond_atom_site_label_1
_geom_bond_atom_site_label_2
_geom_bond_distance
_geom_bond_site_symmetry_2
_geom_bond_publ_flag
Ni1 O2 1.8369(17) . ?
Ni1 N2 1.854(2) . ?
Ni1 N3 1.884(2) . ?
Ni1 N1 1.973(2) . ?
O1 N1 1.425(3) . ?
O1 H1 0.8200 . ?
O2 C15 1.331(3) . ?
N1 C1A 1.371(12) . ?
N1 C1B 1.537(11) . ?
N1 H1N 0.9800 . ?
N2 C9 1.281(3) . ?
N2 C8 1.484(4) . ?
N3 C7A 1.341(6) . ?
N3 S1B 1.473(5) . ?
N3 C7B 1.536(5) . ?
N3 S1A 1.710(6) . ?
S1A O3A 1.460(11) . ?
S1A O4A 1.480(16) . ?
S1A C6A 1.815(10) . ?
C1A C6A 1.380(10) . ?
C1A C2A 1.392(11) . ?
C2A C3A 1.377(9) . ?
C2A H2A 0.9300 . ?
C3A C4A 1.379(11) . ?
C3A H3A 0.9300 . ?
C4A C5A 1.415(10) . ?
C4A H4A 0.9300 . ?
C5A C6A 1.398(11) . ?
C5A H5A 0.9300 . ?
S1B O3B 1.435(9) . ?
S1B O4B 1.448(13) . ?
S1B C6B 1.724(8) . ?
C1B C2B 1.392(9) . ?
C1B C6B 1.399(8) . ?
C2B C3B 1.369(10) . ?
C2B H2B 0.9300 . ?
C3B C4B 1.397(10) . ?
C3B H3B 0.9300 . ?
C4B C5B 1.414(8) . ?
C4B H4B 0.9300 . ?
C5B C6B 1.394(9) . ?
C5B H5B 0.9300 . ?
C7A C8 1.575(8) . ?
C7A H7C 0.9700 . ?
C7A H7D 0.9700 . ?
C7B C8 1.345(5) . ?
C7B H7A 0.9700 . ?
C7B H7B 0.9700 . ?
C8 H8A 0.9700 . ?
C8 H8B 0.9700 . ?
C8 H8C 0.9700 . ?
C8 H8D 0.9700 . ?
C9 C10 1.440(4) . ?
C9 H9 0.9300 . ?
C10 C15 1.393(4) . ?
C10 C11 1.406(4) . ?
C11 C12 1.345(5) . ?
C11 H11 0.9300 . ?
C12 C13 1.379(6) . ?
C12 H12 0.9300 . ?
C13 C14 1.396(4) . ?
C13 H13 0.9300 . ?
C14 C15 1.402(4) . ?
C14 H14 0.9300 . ?

loop_
_geom_hbond_atom_site_label_D
_geom_hbond_atom_site_label_H
_geom_hbond_atom_site_label_A
_geom_hbond_distance_DH
_geom_hbond_distance_HA
_geom_hbond_distance_DA
_geom_hbond_angle_DHA
_geom_hbond_site_symmetry_A
_geom_hbond_publ_flag
O1 H1 O2 0.82 1.84 2.488(2) 135.6 . yes
N1 H1N^a S1A^a 0.98 2.97 3.828(6) 146.3 3_656 yes
N1 H1N^a O4A^a 0.98 2.30 2.974(17) 125.1 . yes
N1 H1N^a O4A^a 0.98 1.93 2.872(19) 161.4 3_656 yes
N1 H1N^a O4A^a 0.98 2.30 2.974(17) 125.1 . yes
N1 H1N^a O4A^a 0.98 1.93 2.872(19) 161.4 3_656 yes
